data_7121369
loop_
_publ_author_name
'Sim, Ying'
'Tan, Davin'
'Ganguly, Rakesh'
'Li, Yongxin'
'Garc\'ia, Felipe'

_publ_section_title
;
 Orthogonality in main group compounds: a direct one-step synthesis of
 air- and moisture-stable cyclophosphazanes by mechanochemistry.
;
_journal_issue 50
_journal_name_full 'Chemical communications (Cambridge, England)'
_journal_page_first 6800
_journal_page_last 6803
_journal_paper_doi 10.1039/c8cc01043a
_journal_volume 54
_journal_year 2018
_chemical_formula_sum 'C28 H50 N4 P2 Se2'
_chemical_formula_weight 662.58
_space_group_crystal_system monoclinic
_space_group_IT_number 14
_space_group_name_Hall '-P 2yn'
_space_group_name_H-M_alt 'P 1 21/n 1'
_symmetry_space_group_name_Hall '-P 2yn'
_symmetry_space_group_name_H-M 'P 1 21/n 1'
_atom_sites_solution_hydrogens mixed
_audit_update_record
;
2018-01-26 deposited with the CCDC.
2018-03-06 downloaded from the CCDC.
;
_cell_angle_alpha 90
_cell_angle_beta 94.340(2)
_cell_angle_gamma 90
_cell_formula_units_Z 4
_cell_length_a 16.0802(6)
_cell_length_b 7.0317(2)
_cell_length_c 26.2586(9)
_cell_measurement_reflns_used 5581
_cell_measurement_temperature 103.(2)
_cell_measurement_theta_max 30.0255
_cell_measurement_theta_min 2.5405
_cell_volume 2960.58(17)
_computing_cell_refinement 'SAINT V8.37A (Bruker AXS Inc., 2015)'
_computing_data_collection 'APEX3 (Bruker AXS Inc., 2015)'
_computing_data_reduction 'SAINT V8.37A (Bruker AXS Inc., 2015)'
_computing_molecular_graphics 'XP (Bruker AXS Inc., 2015)'
_computing_publication_material 'APEX3 (Bruker AXS Inc., 2015)'
_computing_structure_refinement 'SHELXL-2014/7 (Sheldrick, 2014)'
_computing_structure_solution 'XS, VERSION 2013/1'
_diffrn_ambient_temperature 103.(2)
_diffrn_detector_area_resol_mean 8.3333
_diffrn_measured_fraction_theta_full 0.997
_diffrn_measured_fraction_theta_max 0.997
_diffrn_measurement_device_type 'CCD area detector'
_diffrn_measurement_method 'phi and omega scans'
_diffrn_radiation_monochromator graphite
_diffrn_radiation_type MoK\a
_diffrn_radiation_wavelength 0.71073
_diffrn_reflns_av_R_equivalents 0.0718
_diffrn_reflns_av_unetI/netI 0.0671
_diffrn_reflns_limit_h_max 23
_diffrn_reflns_limit_h_min -17
_diffrn_reflns_limit_k_max 10
_diffrn_reflns_limit_k_min -10
_diffrn_reflns_limit_l_max 38
_diffrn_reflns_limit_l_min -37
_diffrn_reflns_number 40803
_diffrn_reflns_theta_full 31.11
_diffrn_reflns_theta_max 31.11
_diffrn_reflns_theta_min 1.44
_diffrn_source 'fine-focus sealed tube'
_diffrn_source_type 'Bruker KappaCCD'
_exptl_absorpt_coefficient_mu 2.631
_exptl_absorpt_correction_T_max 0.90
_exptl_absorpt_correction_T_min 0.64
_exptl_absorpt_correction_type multi-scan
_exptl_absorpt_process_details
;
SADABS-2014/5 - Bruker AXS area detector scaling and absorption correction
;
_exptl_crystal_colour colourless
_exptl_crystal_density_diffrn 1.487
_exptl_crystal_density_method 'not measured'
_exptl_crystal_description plate
_exptl_crystal_F_000 1376
_exptl_crystal_size_max 0.320
_exptl_crystal_size_mid 0.120
_exptl_crystal_size_min 0.040
_refine_diff_density_max 0.562
_refine_diff_density_min -0.471
_refine_ls_extinction_method none
_refine_ls_goodness_of_fit_ref 1.006
_refine_ls_hydrogen_treatment mixed
_refine_ls_matrix_type full
_refine_ls_number_parameters 337
_refine_ls_number_reflns 9501
_refine_ls_number_restraints 0
_refine_ls_restrained_S_all 1.006
_refine_ls_R_factor_all 0.0701
_refine_ls_R_factor_gt 0.0388
_refine_ls_shift/su_max 0.001
_refine_ls_shift/su_mean 0.000
_refine_ls_structure_factor_coef Fsqd
_refine_ls_weighting_details 'w=1/[\s^2^(Fo^2^)+(0.0283P)^2^+0.5371P] where P=(Fo^2^+2Fc^2^)/3'
_refine_ls_weighting_scheme calc
_refine_ls_wR_factor_gt 0.0706
_refine_ls_wR_factor_ref 0.0790
_reflns_number_gt 6808
_reflns_number_total 9501
_reflns_threshold_expression 'I > 2\s(I)'
_cod_data_source_file c8cc01043a2.cif
_cod_data_source_block fg561
_cod_depositor_comments
;
The following automatic conversions were performed:

'_exptl_absorpt_correction_type' value 'Multi-Scan' changed to
'multi-scan' according to
/home/data/users/saulius/crontab/automatic-downloads/rss-feeds/RSC/lib/dictionaries/cif_core.dic
dictionary named 'cif_core.dic' version 2.4.2 from 2011-04-26.

Automatic conversion script
Id: cif_fix_values 4973 2017-02-22 13:04:09Z antanas 

 Adding full bibliography for 7121365--7121370.cif.
;
_cod_database_code 7121369

loop_
_space_group_symop_operation_xyz
'x, y, z'
'-x+1/2, y+1/2, -z+1/2'
'-x, -y, -z'
'x-1/2, -y-1/2, z-1/2'

loop_
_atom_site_type_symbol
_atom_site_label
_atom_site_fract_x
_atom_site_fract_y
_atom_site_fract_z
_atom_site_U_iso_or_equiv
_atom_site_adp_type
_atom_site_calc_flag
_atom_site_refinement_flags_adp
_atom_site_refinement_flags_posn
_atom_site_occupancy
C C1 0.29019(13) 0.6564(3) 0.17549(8) 0.0091(4) Uani d . . 1
C C2 0.29250(13) 0.8552(3) 0.15155(9) 0.0120(4) Uani d . . 1
H H2A 0.3456 0.8729 0.1362 0.018 Uiso calc U R 1
H H2B 0.287 0.9516 0.178 0.018 Uiso calc U R 1
H H2C 0.2464 0.8681 0.1252 0.018 Uiso calc U R 1
C C3 0.36359(13) 0.6328(3) 0.21483(8) 0.0127(4) Uani d . . 1
H H3A 0.3629 0.5044 0.2293 0.019 Uiso calc U R 1
H H3B 0.3596 0.7266 0.2421 0.019 Uiso calc U R 1
H H3C 0.4157 0.6521 0.1985 0.019 Uiso calc U R 1
C C4 0.20856(13) 0.6276(3) 0.20112(9) 0.0131(4) Uani d . . 1
H H4A 0.1612 0.6475 0.176 0.02 Uiso calc U R 1
H H4B 0.2057 0.7189 0.2291 0.02 Uiso calc U R 1
H H4C 0.2067 0.4979 0.2147 0.02 Uiso calc U R 1
C C5 0.31480(13) 0.2524(3) 0.01292(8) 0.0104(4) Uani d . . 1
C C6 0.24012(14) 0.1209(3) 0.00028(9) 0.0170(5) Uani d . . 1
H H6A 0.2382 0.0235 0.0269 0.026 Uiso calc U R 1
H H6B 0.2458 0.0595 -0.0328 0.026 Uiso calc U R 1
H H6C 0.1885 0.1955 -0.0013 0.026 Uiso calc U R 1
C C7 0.31633(15) 0.4117(3) -0.02684(9) 0.0173(5) Uani d . . 1
H H7A 0.2639 0.4831 -0.0278 0.026 Uiso calc U R 1
H H7B 0.323 0.3563 -0.0605 0.026 Uiso calc U R 1
H H7C 0.3631 0.4975 -0.0176 0.026 Uiso calc U R 1
C C8 0.39540(13) 0.1378(3) 0.01401(9) 0.0145(5) Uani d . . 1
H H8A 0.443 0.222 0.0224 0.022 Uiso calc U R 1
H H8B 0.4007 0.0801 -0.0196 0.022 Uiso calc U R 1
H H8C 0.3943 0.0375 0.0399 0.022 Uiso calc U R 1
C C9 0.51770(12) 0.2320(3) 0.15783(8) 0.0088(4) Uani d . . 1
C C10 0.55406(13) 0.3929(3) 0.19176(8) 0.0112(4) Uani d . . 1
H H10A 0.5194 0.4114 0.221 0.013 Uiso calc U R 1
H H10B 0.5535 0.5128 0.172 0.013 Uiso calc U R 1
C C11 0.57169(13) 0.1966(3) 0.11307(9) 0.0131(5) Uani d . . 1
H H11A 0.5718 0.3113 0.0912 0.016 Uiso calc U R 1
H H11B 0.5483 0.0897 0.092 0.016 Uiso calc U R 1
C C12 0.51802(13) 0.0493(3) 0.19029(9) 0.0125(4) Uani d . . 1
H H12A 0.4827 0.0679 0.2191 0.015 Uiso calc U R 1
H H12B 0.4944 -0.0571 0.1692 0.015 Uiso calc U R 1
C C13 0.60732(14) -0.0003(3) 0.21098(9) 0.0167(5) Uani d . . 1
H H13 0.6067 -0.1186 0.2321 0.02 Uiso calc U R 1
C C14 0.64390(14) 0.1645(3) 0.24372(9) 0.0171(5) Uani d . . 1
H H14A 0.6102 0.1846 0.2733 0.021 Uiso calc U R 1
H H14B 0.7016 0.1333 0.2569 0.021 Uiso calc U R 1
C C15 0.64403(13) 0.3452(3) 0.21164(9) 0.0145(5) Uani d . . 1
H H15 0.6677 0.4526 0.2331 0.017 Uiso calc U R 1
C C16 0.69725(14) 0.3142(4) 0.16620(9) 0.0176(5) Uani d . . 1
H H16A 0.6974 0.4314 0.1453 0.021 Uiso calc U R 1
H H16B 0.7555 0.2855 0.1788 0.021 Uiso calc U R 1
C C17 0.66146(13) 0.1491(3) 0.13360(9) 0.0157(5) Uani d . . 1
H H17 0.6966 0.1286 0.1042 0.019 Uiso calc U R 1
C C18 0.66125(14) -0.0320(3) 0.16574(9) 0.0179(5) Uani d . . 1
H H18A 0.719 -0.0645 0.1786 0.021 Uiso calc U R 1
H H18B 0.6385 -0.1391 0.1445 0.021 Uiso calc U R 1
C C19 0.07672(12) 0.2163(3) 0.11440(8) 0.0076(4) Uani d . . 1
C C20 0.03019(12) 0.3713(3) 0.14230(8) 0.0098(4) Uani d . . 1
H H20A 0.0325 0.4931 0.1235 0.012 Uiso calc U R 1
H H20B 0.0573 0.3902 0.1771 0.012 Uiso calc U R 1
C C21 0.07250(12) 0.0288(3) 0.14382(8) 0.0097(4) Uani d . . 1
H H21A 0.1019 -0.0718 0.1259 0.012 Uiso calc U R 1
H H21B 0.1009 0.0441 0.1784 0.012 Uiso calc U R 1
C C22 0.03395(13) 0.1851(3) 0.06063(8) 0.0101(4) Uani d . . 1
H H22A 0.0361 0.3038 0.0405 0.012 Uiso calc U R 1
H H22B 0.0636 0.0846 0.0428 0.012 Uiso calc U R 1
C C23 -0.05723(13) 0.1261(3) 0.06484(8) 0.0120(4) Uani d . . 1
H H23 -0.0849 0.1071 0.0298 0.014 Uiso calc U R 1
C C24 -0.10266(13) 0.2840(3) 0.09200(9) 0.0130(5) Uani d . . 1
H H24A -0.1002 0.4042 0.0725 0.016 Uiso calc U R 1
H H24B -0.162 0.2492 0.0939 0.016 Uiso calc U R 1
C C25 -0.06132(13) 0.3114(3) 0.14578(9) 0.0127(5) Uani d . . 1
H H25 -0.0915 0.4129 0.1637 0.015 Uiso calc U R 1
C C26 -0.06426(13) 0.1253(3) 0.17581(8) 0.0139(5) Uani d . . 1
H H26A -0.123 0.0871 0.1787 0.017 Uiso calc U R 1
H H26B -0.0377 0.1436 0.2107 0.017 Uiso calc U R 1
C C27 -0.01821(13) -0.0308(3) 0.14836(8) 0.0126(5) Uani d . . 1
H H27 -0.0198 -0.1521 0.1681 0.015 Uiso calc U R 1
C C28 -0.06062(13) -0.0599(3) 0.09492(9) 0.0144(5) Uani d . . 1
H H28A -0.1194 -0.0985 0.0974 0.017 Uiso calc U R 1
H H28B -0.0319 -0.162 0.0771 0.017 Uiso calc U R 1
N N1 0.29563(10) 0.5075(3) 0.13583(7) 0.0070(3) Uani d . . 1
N N2 0.30675(10) 0.3320(2) 0.06523(7) 0.0080(3) Uani d . . 1
N N3 0.42866(11) 0.2683(3) 0.13985(7) 0.0096(4) Uani d . . 1
H H1N 0.3982(15) 0.178(4) 0.1468(9) 0.011 Uiso d U . 1
N N4 0.16756(11) 0.2604(3) 0.11324(7) 0.0096(4) Uani d . . 1
H H2N 0.1938(15) 0.180(4) 0.1230(10) 0.012 Uiso d U . 1
P P1 0.38018(3) 0.43538(8) 0.10576(2) 0.00748(11) Uani d . . 1
P P2 0.22261(3) 0.43090(8) 0.09020(2) 0.00739(11) Uani d . . 1
Se Se1 0.45923(2) 0.64053(3) 0.07859(2) 0.01195(6) Uani d . . 1
Se Se2 0.15006(2) 0.63187(3) 0.04908(2) 0.01104(6) Uani d . . 1

loop_
_atom_site_aniso_label
_atom_site_aniso_U_11
_atom_site_aniso_U_22
_atom_site_aniso_U_33
_atom_site_aniso_U_12
_atom_site_aniso_U_13
_atom_site_aniso_U_23
C1 0.0111(10) 0.0060(11) 0.0100(10) 0.0012(8) 0.0003(8) -0.0010(8)
C2 0.0113(10) 0.0082(11) 0.0163(11) 0.0005(8) -0.0007(8) -0.0011(9)
C3 0.0156(11) 0.0111(11) 0.0107(11) 0.0017(9) -0.0040(8) -0.0022(9)
C4 0.0139(10) 0.0129(12) 0.0130(11) -0.0003(9) 0.0043(8) -0.0027(9)
C5 0.0112(10) 0.0137(12) 0.0063(10) -0.0001(8) 0.0011(8) -0.0031(8)
C6 0.0149(11) 0.0224(14) 0.0137(11) -0.0066(9) 0.0005(9) -0.0067(10)
C7 0.0191(12) 0.0233(14) 0.0099(11) 0.0025(9) 0.0035(9) 0.0030(10)
C8 0.0142(11) 0.0168(12) 0.0127(11) 0.0018(9) 0.0031(9) -0.0030(10)
C9 0.0047(9) 0.0112(11) 0.0101(11) 0.0004(8) -0.0025(8) -0.0018(8)
C10 0.0088(10) 0.0096(12) 0.0150(11) 0.0011(8) -0.0014(8) -0.0032(9)
C11 0.0107(10) 0.0167(12) 0.0123(11) 0.0014(8) 0.0030(8) -0.0025(9)
C12 0.0113(10) 0.0117(12) 0.0143(11) 0.0017(8) -0.0015(8) 0.0013(9)
C13 0.0132(11) 0.0154(13) 0.0209(13) 0.0038(9) -0.0020(9) 0.0038(10)
C14 0.0116(11) 0.0249(15) 0.0142(12) 0.0047(9) -0.0027(9) -0.0004(10)
C15 0.0089(10) 0.0170(13) 0.0168(12) 0.0000(8) -0.0032(8) -0.0056(10)
C16 0.0074(10) 0.0219(14) 0.0234(13) -0.0002(9) 0.0003(9) -0.0005(10)
C17 0.0086(10) 0.0223(14) 0.0164(12) 0.0038(9) 0.0023(9) -0.0037(10)
C18 0.0127(11) 0.0180(13) 0.0226(13) 0.0054(9) -0.0012(9) -0.0048(10)
C19 0.0040(9) 0.0093(11) 0.0096(10) -0.0005(7) 0.0003(7) -0.0010(8)
C20 0.0090(9) 0.0111(11) 0.0092(10) 0.0014(8) -0.0009(8) -0.0012(9)
C21 0.0094(10) 0.0078(11) 0.0120(11) -0.0011(8) 0.0017(8) 0.0016(8)
C22 0.0096(10) 0.0121(11) 0.0084(11) 0.0009(8) 0.0002(8) 0.0002(8)
C23 0.0087(10) 0.0181(12) 0.0088(10) -0.0018(8) -0.0029(8) -0.0005(9)
C24 0.0060(10) 0.0179(12) 0.0150(12) 0.0010(8) -0.0005(8) 0.0012(9)
C25 0.0091(10) 0.0152(12) 0.0140(12) 0.0035(8) 0.0026(8) -0.0002(9)
C26 0.0094(10) 0.0206(13) 0.0120(11) -0.0008(9) 0.0031(8) 0.0013(10)
C27 0.0113(10) 0.0135(12) 0.0133(11) -0.0016(8) 0.0022(9) 0.0042(9)
C28 0.0109(10) 0.0150(12) 0.0171(12) -0.0030(9) -0.0003(9) 0.0011(10)
N1 0.0058(8) 0.0078(9) 0.0074(9) -0.0002(6) -0.0001(6) -0.0017(7)
N2 0.0056(8) 0.0093(9) 0.0092(9) -0.0008(6) 0.0019(6) 0.0002(7)
N3 0.0062(8) 0.0080(10) 0.0143(10) -0.0019(7) -0.0008(7) 0.0031(7)
N4 0.0050(8) 0.0078(10) 0.0159(10) 0.0021(7) -0.0005(7) 0.0042(8)
P1 0.0069(2) 0.0071(3) 0.0084(3) -0.00054(19) 0.0008(2) -0.0002(2)
P2 0.0069(2) 0.0069(3) 0.0084(3) 0.00019(19) 0.0009(2) 0.0001(2)
Se1 0.01058(10) 0.00990(11) 0.01567(12) -0.00284(8) 0.00289(8) 0.00279(9)
Se2 0.01118(10) 0.00979(11) 0.01179(11) 0.00186(8) -0.00150(8) 0.00291(9)

loop_
_atom_type_symbol
_atom_type_description
_atom_type_scat_dispersion_real
_atom_type_scat_dispersion_imag
_atom_type_scat_source
C C 0.0033 0.0016 'International Tables Vol C Tables 4.2.6.8 and 6.1.1.4'
H H 0.0000 0.0000 'International Tables Vol C Tables 4.2.6.8 and 6.1.1.4'
N N 0.0061 0.0033 'International Tables Vol C Tables 4.2.6.8 and 6.1.1.4'
P P 0.1023 0.0942 'International Tables Vol C Tables 4.2.6.8 and 6.1.1.4'
Se Se -0.0929 2.2259 'International Tables Vol C Tables 4.2.6.8 and 6.1.1.4'

loop_
_geom_angle_atom_site_label_1
_geom_angle_atom_site_label_2
_geom_angle_atom_site_label_3
_geom_angle
N1 C1 C3 108.45(17)
N1 C1 C4 108.22(17)
C3 C1 C4 109.52(18)
N1 C1 C2 110.54(17)
C3 C1 C2 109.68(18)
C4 C1 C2 110.38(17)
N2 C5 C8 108.22(18)
N2 C5 C6 107.68(16)
C8 C5 C6 109.65(19)
N2 C5 C7 111.01(18)
C8 C5 C7 109.97(17)
C6 C5 C7 110.25(19)
N3 C9 C10 111.90(17)
N3 C9 C11 111.69(17)
C10 C9 C11 110.68(17)
N3 C9 C12 106.24(16)
C10 C9 C12 108.03(18)
C11 C9 C12 108.05(18)
C9 C10 C15 110.18(17)
C9 C11 C17 109.71(18)
C13 C12 C9 110.41(18)
C14 C13 C12 109.59(19)
C14 C13 C18 109.12(19)
C12 C13 C18 109.03(19)
C15 C14 C13 109.67(19)
C14 C15 C16 109.59(19)
C14 C15 C10 109.20(18)
C16 C15 C10 109.42(19)
C17 C16 C15 109.54(18)
C18 C17 C16 109.9(2)
C18 C17 C11 109.47(18)
C16 C17 C11 109.53(19)
C17 C18 C13 109.30(18)
N4 C19 C21 105.61(16)
N4 C19 C20 111.95(17)
C21 C19 C20 109.13(16)
N4 C19 C22 112.35(16)
C21 C19 C22 107.81(17)
C20 C19 C22 109.78(17)
C19 C20 C25 109.62(17)
C27 C21 C19 110.71(17)
C23 C22 C19 109.60(16)
C28 C23 C24 109.98(18)
C28 C23 C22 109.84(18)
C24 C23 C22 109.17(18)
C25 C24 C23 109.39(18)
C24 C25 C26 109.90(19)
C24 C25 C20 109.31(17)
C26 C25 C20 109.35(18)
C25 C26 C27 109.57(17)
C28 C27 C21 109.10(17)
C28 C27 C26 109.26(18)
C21 C27 C26 109.71(18)
C27 C28 C23 109.20(18)
C1 N1 P2 130.07(14)
C1 N1 P1 128.89(14)
P2 N1 P1 96.44(9)
C5 N2 P1 129.24(13)
C5 N2 P2 129.37(14)
P1 N2 P2 96.88(9)
C9 N3 P1 134.38(15)
C19 N4 P2 135.81(15)
N3 P1 N2 108.41(9)
N3 P1 N1 108.93(9)
N2 P1 N1 82.87(8)
N3 P1 Se1 113.96(7)
N2 P1 Se1 119.77(6)
N1 P1 Se1 118.84(7)
N3 P1 P2 120.49(7)
N2 P1 P2 41.62(6)
N1 P1 P2 41.78(6)
Se1 P1 P2 125.54(3)
N4 P2 N2 108.22(9)
N4 P2 N1 109.64(9)
N2 P2 N1 82.75(8)
N4 P2 Se2 113.09(7)
N2 P2 Se2 120.65(7)
N1 P2 Se2 118.72(7)
N4 P2 P1 120.82(7)
N2 P2 P1 41.50(6)
N1 P2 P1 41.78(6)
Se2 P2 P1 126.09(3)

loop_
_geom_bond_atom_site_label_1
_geom_bond_atom_site_label_2
_geom_bond_distance
C1 N1 1.484(3)
C1 C3 1.518(3)
C1 C4 1.533(3)
C1 C2 1.535(3)
C5 N2 1.498(3)
C5 C8 1.525(3)
C5 C6 1.532(3)
C5 C7 1.533(3)
C9 N3 1.495(3)
C9 C10 1.529(3)
C9 C11 1.534(3)
C9 C12 1.542(3)
C10 C15 1.537(3)
C11 C17 1.539(3)
C12 C13 1.537(3)
C13 C14 1.533(3)
C13 C18 1.539(3)
C14 C15 1.525(3)
C15 C16 1.536(3)
C16 C17 1.529(3)
C17 C18 1.528(3)
C19 N4 1.496(3)
C19 C21 1.532(3)
C19 C20 1.539(3)
C19 C22 1.539(3)
C20 C25 1.540(3)
C21 C27 1.531(3)
C22 C23 1.536(3)
C23 C28 1.531(3)
C23 C24 1.535(3)
C24 C25 1.527(3)
C25 C26 1.530(3)
C26 C27 1.534(3)
C27 C28 1.527(3)
N1 P2 1.7003(18)
N1 P1 1.7004(17)
N2 P1 1.6926(18)
N2 P2 1.6966(17)
N3 P1 1.6384(19)
N4 P2 1.6334(19)
P1 Se1 2.0841(6)
P1 P2 2.5359(7)
P2 Se2 2.0817(6)
